data_4027587
loop_
_publ_author_name
'Dayna L. Turner'
'Thomas P. Vaid'

_publ_section_title
;
 Synthesis of Protected Benzenepolyselenols
;
_journal_name_full 'Journal of Organic Chemistry'
_journal_page_first 9397
_journal_page_last 9400
_journal_paper_doi 10.1021/jo301447h
_journal_volume 77
_journal_year 2012
_chemical_formula_sum 'C30 H54 Se6'
_chemical_formula_weight 888.49
_chemical_name_systematic
;
 ?
;
_space_group_IT_number 14
_symmetry_cell_setting monoclinic
_symmetry_space_group_name_Hall '-P 2yn'
_symmetry_space_group_name_H-M 'P 1 21/n 1'
_atom_sites_solution_hydrogens geom
_atom_sites_solution_primary direct
_atom_sites_solution_secondary difmap
_audit_creation_date 2012-07-05T16:22:52-00:00
_audit_creation_method 'WinGX routine CIF_UPDATE'
_cell_angle_alpha 90
_cell_angle_beta 95.45(2)
_cell_angle_gamma 90
_cell_formula_units_Z 4
_cell_length_a 10.735(6)
_cell_length_b 16.830(8)
_cell_length_c 19.618(9)
_cell_measurement_temperature 100(2)
_cell_volume 3528(3)
_computing_structure_refinement 'SHELXL-97 (Sheldrick, 2008)'
_diffrn_ambient_temperature 100(2)
_diffrn_measured_fraction_theta_full 0.968
_diffrn_measured_fraction_theta_max 0.968
_diffrn_radiation_monochromator graphite
_diffrn_radiation_type MoK\a
_diffrn_radiation_wavelength 0.71073
_diffrn_reflns_av_R_equivalents 0.154
_diffrn_reflns_av_unetI/netI 0.1588
_diffrn_reflns_limit_h_max 13
_diffrn_reflns_limit_h_min -13
_diffrn_reflns_limit_k_max 20
_diffrn_reflns_limit_k_min -21
_diffrn_reflns_limit_l_max 23
_diffrn_reflns_limit_l_min -24
_diffrn_reflns_number 28907
_diffrn_reflns_theta_full 26.66
_diffrn_reflns_theta_max 26.66
_diffrn_reflns_theta_min 1.6
_exptl_absorpt_coefficient_mu 6.24
_exptl_absorpt_correction_T_max 0.7454
_exptl_absorpt_correction_T_min 0.3694
_exptl_absorpt_correction_type multi-scan
_exptl_crystal_density_diffrn 1.673
_exptl_crystal_F_000 1752
_exptl_crystal_size_max 0.07
_exptl_crystal_size_mid 0.05
_exptl_crystal_size_min 0.02
_refine_diff_density_max 1.514
_refine_diff_density_min -2.175
_refine_diff_density_rms 0.235
_refine_ls_extinction_method none
_refine_ls_goodness_of_fit_ref 0.992
_refine_ls_hydrogen_treatment constr
_refine_ls_matrix_type full
_refine_ls_number_parameters 343
_refine_ls_number_reflns 7209
_refine_ls_number_restraints 0
_refine_ls_restrained_S_all 0.992
_refine_ls_R_factor_all 0.1263
_refine_ls_R_factor_gt 0.0702
_refine_ls_shift/su_max 0
_refine_ls_shift/su_mean 0
_refine_ls_structure_factor_coef Fsqd
_refine_ls_weighting_details 'calc w=1/[\s^2^(Fo^2^)+(0.0923P)^2^+0.0000P] where P=(Fo^2^+2Fc^2^)/3'
_refine_ls_weighting_scheme calc
_refine_ls_wR_factor_ref 0.2174
_reflns_number_gt 4323
_reflns_number_total 7209
_reflns_threshold_expression >2\s(I)
_cod_data_source_file jo301447h_si_002.cif
_cod_data_source_block c6se6
_cod_database_code 4027587

loop_
_symmetry_equiv_pos_as_xyz
'x, y, z'
'-x+1/2, y+1/2, -z+1/2'
'-x, -y, -z'
'x-1/2, -y-1/2, z-1/2'

loop_
_atom_site_label
_atom_site_fract_x
_atom_site_fract_y
_atom_site_fract_z
_atom_site_U_iso_or_equiv
_atom_site_adp_type
_atom_site_calc_flag
_atom_site_refinement_flags
_atom_site_occupancy
_atom_site_type_symbol
C15 0.1922(9) 0.3176(6) 0.3607(5) 0.031(2) Uani d . 1 C
C16 0.1305(10) 0.2657(7) 0.3033(6) 0.038(3) Uani d . 1 C
H16A 0.1947 0.2449 0.2757 0.057 Uiso calc R 1 H
H16B 0.0702 0.2974 0.2742 0.057 Uiso calc R 1 H
H16C 0.0871 0.2213 0.3231 0.057 Uiso calc R 1 H
C11 0.2541(9) 0.4861(6) 0.1245(5) 0.031(2) Uani d . 1 C
C23 0.7122(9) 0.1767(6) 0.3682(5) 0.028(2) Uani d . 1 C
C19 0.6358(9) 0.5061(6) 0.3746(5) 0.028(2) Uani d . 1 C
C29 0.7061(10) 0.3764(7) 0.0717(6) 0.041(3) Uani d . 1 C
H29A 0.6312 0.3944 0.0922 0.062 Uiso calc R 1 H
H29B 0.6819 0.3391 0.0344 0.062 Uiso calc R 1 H
H29C 0.7485 0.4223 0.0535 0.062 Uiso calc R 1 H
C28 0.8411(11) 0.3918(7) 0.1812(6) 0.041(3) Uani d . 1 C
H28A 0.8977 0.4305 0.163 0.062 Uiso calc R 1 H
H28B 0.8864 0.3619 0.2185 0.062 Uiso calc R 1 H
H28C 0.7705 0.4198 0.1985 0.062 Uiso calc R 1 H
C20 0.5643(10) 0.5438(7) 0.3129(6) 0.038(3) Uani d . 1 C
H20A 0.6032 0.5947 0.3029 0.057 Uiso calc R 1 H
H20B 0.4774 0.5529 0.3224 0.057 Uiso calc R 1 H
H20C 0.5658 0.5084 0.2734 0.057 Uiso calc R 1 H
C21 0.6300(10) 0.5561(7) 0.4394(6) 0.039(3) Uani d . 1 C
H21A 0.6657 0.6087 0.4324 0.058 Uiso calc R 1 H
H21B 0.6778 0.5297 0.478 0.058 Uiso calc R 1 H
H21C 0.5426 0.5618 0.4493 0.058 Uiso calc R 1 H
C27 0.7934(9) 0.3358(6) 0.1254(5) 0.031(2) Uani d . 1 C
C17 0.2911(10) 0.2716(8) 0.4039(6) 0.045(3) Uani d . 1 C
H17A 0.2519 0.2275 0.4265 0.068 Uiso calc R 1 H
H17B 0.3331 0.3068 0.4387 0.068 Uiso calc R 1 H
H17C 0.3526 0.2507 0.3747 0.068 Uiso calc R 1 H
C22 0.7716(9) 0.4927(7) 0.3621(6) 0.036(3) Uani d . 1 C
H22A 0.7768 0.4495 0.329 0.054 Uiso calc R 1 H
H22B 0.82 0.4786 0.4053 0.054 Uiso calc R 1 H
H22C 0.8058 0.5415 0.3439 0.054 Uiso calc R 1 H
C30 0.9033(10) 0.2962(8) 0.0900(6) 0.041(3) Uani d . 1 C
H30A 0.9491 0.3372 0.0672 0.061 Uiso calc R 1 H
H30B 0.8689 0.2573 0.056 0.061 Uiso calc R 1 H
H30C 0.9602 0.2694 0.1246 0.061 Uiso calc R 1 H
C25 0.8367(11) 0.1367(7) 0.3888(6) 0.044(3) Uani d . 1 C
H25A 0.823 0.0892 0.416 0.065 Uiso calc R 1 H
H25B 0.8916 0.1736 0.4161 0.065 Uiso calc R 1 H
H25C 0.8759 0.1214 0.3476 0.065 Uiso calc R 1 H
C18 0.0933(11) 0.3494(7) 0.4065(6) 0.044(3) Uani d . 1 C
H18A 0.046 0.3048 0.4231 0.066 Uiso calc R 1 H
H18B 0.036 0.3855 0.3798 0.066 Uiso calc R 1 H
H18C 0.1354 0.3781 0.4456 0.066 Uiso calc R 1 H
C24 0.6422(11) 0.1899(8) 0.4317(6) 0.046(3) Uani d . 1 C
H24A 0.5674 0.2221 0.4194 0.069 Uiso calc R 1 H
H24B 0.697 0.2176 0.4668 0.069 Uiso calc R 1 H
H24C 0.6175 0.1385 0.4496 0.069 Uiso calc R 1 H
C12 0.1410(10) 0.5045(7) 0.0735(6) 0.038(3) Uani d . 1 C
H12A 0.1481 0.5588 0.0561 0.057 Uiso calc R 1 H
H12B 0.0642 0.4997 0.0964 0.057 Uiso calc R 1 H
H12C 0.1384 0.4669 0.0353 0.057 Uiso calc R 1 H
C26 0.6337(12) 0.1290(7) 0.3142(6) 0.047(3) Uani d . 1 C
H26A 0.6782 0.1246 0.273 0.071 Uiso calc R 1 H
H26B 0.5534 0.1559 0.3028 0.071 Uiso calc R 1 H
H26C 0.6187 0.0758 0.332 0.071 Uiso calc R 1 H
C13 0.2572(13) 0.5440(7) 0.1839(6) 0.052(3) Uani d . 1 C
H13A 0.3286 0.5317 0.2171 0.078 Uiso calc R 1 H
H13B 0.1795 0.5394 0.2061 0.078 Uiso calc R 1 H
H13C 0.2654 0.5983 0.1668 0.078 Uiso calc R 1 H
C14 0.3717(10) 0.4884(7) 0.0878(7) 0.050(3) Uani d . 1 C
H14A 0.382 0.5416 0.0688 0.074 Uiso calc R 1 H
H14B 0.3652 0.4493 0.0507 0.074 Uiso calc R 1 H
H14C 0.4442 0.4758 0.1202 0.074 Uiso calc R 1 H
Se6 0.71295(9) 0.23996(6) 0.16347(5) 0.0271(3) Uani d . 1 Se
Se3 0.26438(9) 0.41617(6) 0.32391(5) 0.0306(3) Uani d . 1 Se
Se5 0.76026(9) 0.28184(6) 0.33129(5) 0.0281(3) Uani d . 1 Se
Se4 0.55575(9) 0.40386(6) 0.40050(5) 0.0298(3) Uani d . 1 Se
Se2 0.21770(9) 0.37675(6) 0.15468(5) 0.0290(3) Uani d . 1 Se
Se1 0.42830(9) 0.26525(6) 0.08183(5) 0.0280(3) Uani d . 1 Se
C6 0.5829(9) 0.2905(5) 0.2098(5) 0.026(2) Uani d . 1 C
C4 0.5146(9) 0.3572(6) 0.3102(5) 0.025(2) Uani d . 1 C
C3 0.3983(10) 0.3706(6) 0.2756(5) 0.030(2) Uani d . 1 C
C5 0.6058(9) 0.3144(6) 0.2781(5) 0.026(2) Uani d . 1 C
C2 0.3759(9) 0.3476(5) 0.2058(5) 0.024(2) Uani d . 1 C
C1 0.4659(9) 0.3065(6) 0.1742(4) 0.024(2) Uani d . 1 C
C7 0.3529(9) 0.1593(6) 0.1006(5) 0.030(2) Uani d . 1 C
C8 0.4160(10) 0.1215(7) 0.1645(6) 0.042(3) Uani d . 1 C
H8A 0.3976 0.1527 0.2046 0.062 Uiso calc R 1 H
H8B 0.5066 0.1202 0.1617 0.062 Uiso calc R 1 H
H8C 0.3847 0.0672 0.1687 0.062 Uiso calc R 1 H
C9 0.3750(12) 0.1115(7) 0.0370(6) 0.044(3) Uani d . 1 C
H9A 0.4649 0.1018 0.0361 0.067 Uiso calc R 1 H
H9B 0.3436 0.1413 -0.004 0.067 Uiso calc R 1 H
H9C 0.3309 0.0606 0.0379 0.067 Uiso calc R 1 H
C10 0.2128(9) 0.1680(8) 0.1066(6) 0.043(3) Uani d . 1 C
H10A 0.1735 0.1154 0.1046 0.064 Uiso calc R 1 H
H10B 0.1752 0.2007 0.0687 0.064 Uiso calc R 1 H
H10C 0.1997 0.1936 0.1502 0.064 Uiso calc R 1 H

loop_
_atom_site_aniso_label
_atom_site_aniso_U_11
_atom_site_aniso_U_22
_atom_site_aniso_U_33
_atom_site_aniso_U_12
_atom_site_aniso_U_13
_atom_site_aniso_U_23
C15 0.029(5) 0.042(6) 0.024(5) -0.001(5) 0.020(4) 0.004(4)
C16 0.034(5) 0.055(7) 0.026(6) -0.005(5) 0.006(5) -0.003(5)
C11 0.030(5) 0.049(7) 0.016(5) 0.006(5) 0.013(4) 0.003(4)
C23 0.028(5) 0.041(6) 0.016(5) 0.002(4) 0.004(4) 0.003(4)
C19 0.025(5) 0.040(6) 0.021(5) 0.003(4) 0.007(4) -0.006(4)
C29 0.041(6) 0.054(7) 0.032(7) 0.002(5) 0.020(5) 0.012(5)
C28 0.043(6) 0.050(7) 0.033(7) -0.017(5) 0.011(5) -0.004(5)
C20 0.038(6) 0.046(7) 0.030(6) -0.002(5) 0.004(5) 0.005(5)
C21 0.045(6) 0.046(7) 0.025(6) 0.010(5) 0.002(5) -0.019(5)
C27 0.029(5) 0.040(6) 0.026(6) -0.001(5) 0.008(4) 0.001(4)
C17 0.033(5) 0.067(8) 0.036(7) -0.011(6) 0.000(5) 0.029(6)
C22 0.034(5) 0.048(7) 0.028(6) 0.001(5) 0.015(5) 0.006(5)
C30 0.034(5) 0.065(8) 0.026(6) -0.002(5) 0.010(5) -0.006(5)
C25 0.046(6) 0.044(7) 0.041(7) 0.013(5) 0.012(6) 0.016(5)
C18 0.046(6) 0.047(7) 0.042(7) -0.006(5) 0.019(6) -0.022(6)
C24 0.039(6) 0.067(8) 0.035(7) -0.002(6) 0.017(5) 0.018(6)
C12 0.042(6) 0.046(7) 0.027(6) 0.005(5) 0.009(5) 0.017(5)
C26 0.069(8) 0.040(6) 0.031(7) -0.022(6) -0.001(6) 0.010(5)
C13 0.082(9) 0.042(7) 0.031(7) 0.007(7) 0.011(6) 0.001(5)
C14 0.038(6) 0.049(7) 0.064(9) -0.004(5) 0.015(6) 0.031(6)
Se6 0.0273(5) 0.0346(6) 0.0206(5) 0.0025(4) 0.0089(4) -0.0009(4)
Se3 0.0317(5) 0.0387(6) 0.0233(6) 0.0056(4) 0.0121(4) -0.0010(4)
Se5 0.0256(5) 0.0386(6) 0.0202(5) -0.0008(4) 0.0019(4) 0.0028(4)
Se4 0.0354(5) 0.0430(6) 0.0122(5) -0.0056(5) 0.0087(4) -0.0020(4)
Se2 0.0258(5) 0.0377(6) 0.0237(5) 0.0015(4) 0.0028(4) 0.0026(4)
Se1 0.0302(5) 0.0408(6) 0.0137(5) -0.0030(4) 0.0063(4) -0.0002(4)
C6 0.028(5) 0.023(5) 0.030(6) -0.003(4) 0.010(4) 0.004(4)
C4 0.029(5) 0.031(5) 0.015(5) -0.002(4) 0.008(4) 0.005(4)
C3 0.045(6) 0.026(5) 0.018(5) 0.007(5) 0.003(4) -0.001(4)
C5 0.027(5) 0.033(5) 0.019(5) -0.006(4) 0.002(4) 0.003(4)
C2 0.026(5) 0.027(5) 0.020(5) -0.005(4) 0.001(4) 0.000(4)
C1 0.031(5) 0.034(5) 0.009(4) 0.000(4) 0.010(4) 0.004(4)
C7 0.030(5) 0.038(6) 0.021(5) -0.003(4) 0.000(4) 0.003(4)
C8 0.041(6) 0.044(7) 0.039(7) -0.003(5) 0.003(5) 0.008(5)
C9 0.055(7) 0.050(7) 0.031(7) -0.003(6) 0.019(6) -0.012(5)
C10 0.029(5) 0.056(7) 0.044(7) -0.011(5) 0.006(5) 0.009(6)

loop_
_atom_type_symbol
_atom_type_description
_atom_type_scat_dispersion_real
_atom_type_scat_dispersion_imag
_atom_type_scat_source
C C 0.0033 0.0016 'International Tables Vol C Tables 4.2.6.8 and 6.1.1.4'
H H 0 0 'International Tables Vol C Tables 4.2.6.8 and 6.1.1.4'
Se Se -0.0929 2.2259 'International Tables Vol C Tables 4.2.6.8 and 6.1.1.4'

loop_
_geom_angle_atom_site_label_1
_geom_angle_atom_site_label_2
_geom_angle_atom_site_label_3
_geom_angle
C17 C15 C16 110.7(10)
C17 C15 C18 109.7(9)
C16 C15 C18 110.7(8)
C17 C15 Se3 110.7(7)
C16 C15 Se3 111.4(7)
C18 C15 Se3 103.5(7)
C14 C11 C13 113.0(10)
C14 C11 C12 109.3(9)
C13 C11 C12 109.3(9)
C14 C11 Se2 111.3(7)
C13 C11 Se2 110.9(7)
C12 C11 Se2 102.5(7)
C25 C23 C26 111.6(10)
C25 C23 C24 109.6(9)
C26 C23 C24 111.2(9)
C25 C23 Se5 103.8(7)
C26 C23 Se5 111.1(7)
C24 C23 Se5 109.2(8)
C20 C19 C22 110.8(8)
C20 C19 C21 112.1(9)
C22 C19 C21 109.4(9)
C20 C19 Se4 111.4(7)
C22 C19 Se4 110.7(7)
C21 C19 Se4 102.1(7)
C28 C27 C29 111.8(10)
C28 C27 C30 111.8(9)
C29 C27 C30 109.0(9)
C28 C27 Se6 111.3(7)
C29 C27 Se6 111.4(7)
C30 C27 Se6 101.1(7)
C6 Se6 C27 100.2(4)
C3 Se3 C15 100.3(4)
C5 Se5 C23 102.0(4)
C4 Se4 C19 100.4(4)
C2 Se2 C11 101.5(4)
C1 Se1 C7 101.4(4)
C5 C6 C1 119.3(8)
C5 C6 Se6 120.5(7)
C1 C6 Se6 120.1(7)
C3 C4 C5 119.8(9)
C3 C4 Se4 119.8(7)
C5 C4 Se4 120.3(7)
C4 C3 C2 119.4(9)
C4 C3 Se3 119.9(7)
C2 C3 Se3 120.6(7)
C6 C5 C4 120.6(9)
C6 C5 Se5 119.6(7)
C4 C5 Se5 119.7(7)
C1 C2 C3 120.4(9)
C1 C2 Se2 120.5(7)
C3 C2 Se2 119.1(7)
C2 C1 C6 120.2(9)
C2 C1 Se1 120.3(7)
C6 C1 Se1 119.5(7)
C8 C7 C9 111.5(10)
C8 C7 C10 110.1(9)
C9 C7 C10 110.2(9)
C8 C7 Se1 111.7(7)
C9 C7 Se1 102.9(7)
C10 C7 Se1 110.3(7)

loop_
_geom_bond_atom_site_label_1
_geom_bond_atom_site_label_2
_geom_bond_distance
C15 C17 1.508(15)
C15 C16 1.527(15)
C15 C18 1.549(13)
C15 Se3 1.995(10)
C11 C14 1.511(14)
C11 C13 1.516(15)
C11 C12 1.530(14)
C11 Se2 1.984(11)
C23 C25 1.516(14)
C23 C26 1.519(15)
C23 C24 1.531(14)
C23 Se5 1.999(10)
C19 C20 1.511(14)
C19 C22 1.519(13)
C19 C21 1.529(13)
C19 Se4 2.010(10)
C29 C27 1.506(15)
C28 C27 1.498(15)
C27 C30 1.572(14)
C27 Se6 2.007(10)
Se6 C6 1.933(9)
Se3 C3 1.952(10)
Se5 C5 1.952(9)
Se4 C4 1.949(10)
Se2 C2 1.950(9)
Se1 C1 1.946(9)
Se1 C7 2.007(10)
C6 C5 1.399(14)
C6 C1 1.405(13)
C4 C3 1.381(14)
C4 C5 1.411(13)
C3 C2 1.423(13)
C2 C1 1.383(13)
C7 C8 1.508(15)
C7 C9 1.522(14)
C7 C10 1.527(14)
